data_7103407
loop_
_publ_author_name
'Kim, Hyunuk'
'Samsonenko, Denis G'
'Yoon, Minyoung'
'Yoon, Ji Woong'
'Hwang, Young Kyu'
'Chang, Jong-San'
'Kim, Kimoon'

_publ_section_title
;
 Temperature-triggered gate opening for gas adsorption in microporous
 manganese formate.
;
_journal_issue 39
_journal_name_full 'Chemical communications (Cambridge, England)'
_journal_page_first 4697
_journal_page_last 4699
_journal_paper_doi 10.1039/b811087e
_journal_year 2008
_chemical_formula_moiety 'C2 H2 Mn O4'
_chemical_formula_sum 'C2 H2 Mn O4'
_chemical_formula_weight 144.98
_chemical_name_common 'Mn(II) Formate'
_chemical_name_systematic
;
?
;
_space_group_IT_number 14
_symmetry_cell_setting monoclinic
_symmetry_space_group_name_Hall '-P 2yn'
_symmetry_space_group_name_H-M 'P 1 21/n 1'
_atom_sites_solution_hydrogens geom
_atom_sites_solution_primary direct
_atom_sites_solution_secondary difmap
_audit_creation_method SHELXL-97
_cell_angle_alpha 90.00
_cell_angle_beta 91.5530(10)
_cell_angle_gamma 90.00
_cell_formula_units_Z 12
_cell_length_a 11.7190(10)
_cell_length_b 10.1720(10)
_cell_length_c 14.9200(10)
_cell_measurement_reflns_used 2720
_cell_measurement_temperature 90(2)
_cell_measurement_theta_max 25.00
_cell_measurement_theta_min 2.72
_cell_volume 1777.9(3)
_computing_cell_refinement 'DENZO (Z. Otwinowski and W. Minor, 1997)'
_computing_data_collection 'ADSC Quantum software'
_computing_data_reduction 'HKL2000 (Z. Otwinowski and W. Minor, 1997)'
_computing_molecular_graphics 'Materials Studio 4.1'
_computing_publication_material 'Materials Studio 4.1'
_computing_structure_refinement 'SHELXL-97 (Sheldrick, 1997)'
_computing_structure_solution 'SHELXS-97 (Sheldrick, 1990)'
_diffrn_ambient_temperature 90(2)
_diffrn_measured_fraction_theta_full 0.942
_diffrn_measured_fraction_theta_max 0.942
_diffrn_measurement_device_type 'ADSC Quantum 210'
_diffrn_measurement_method \w-scan
_diffrn_radiation_monochromator 'Si (111)'
_diffrn_radiation_source 'PAL 4A MXW Beamline'
_diffrn_radiation_type synchrotron
_diffrn_radiation_wavelength 0.73000
_diffrn_reflns_av_R_equivalents 0.0824
_diffrn_reflns_av_sigmaI/netI 0.0744
_diffrn_reflns_limit_h_max 13
_diffrn_reflns_limit_h_min -13
_diffrn_reflns_limit_k_max 11
_diffrn_reflns_limit_k_min 0
_diffrn_reflns_limit_l_max 17
_diffrn_reflns_limit_l_min -17
_diffrn_reflns_number 5171
_diffrn_reflns_theta_full 25.00
_diffrn_reflns_theta_max 25.00
_diffrn_reflns_theta_min 2.72
_exptl_absorpt_coefficient_mu 2.292
_exptl_absorpt_correction_T_max 0.6571
_exptl_absorpt_correction_T_min 0.4389
_exptl_absorpt_correction_type multi-scan
_exptl_absorpt_process_details HKL2000
_exptl_crystal_colour colorless
_exptl_crystal_density_diffrn 1.625
_exptl_crystal_density_method 'not measured'
_exptl_crystal_description hexagonal
_exptl_crystal_F_000 852
_exptl_crystal_size_max 0.43
_exptl_crystal_size_mid 0.43
_exptl_crystal_size_min 0.20
_refine_diff_density_max 0.716
_refine_diff_density_min -0.723
_refine_diff_density_rms 0.180
_refine_ls_extinction_coef 0.0051(13)
_refine_ls_extinction_expression Fc^*^=kFc[1+0.001xFc^2^\l^3^/sin(2\q)]^-1/4^
_refine_ls_extinction_method SHELXL
_refine_ls_goodness_of_fit_ref 1.084
_refine_ls_hydrogen_treatment constr
_refine_ls_matrix_type full
_refine_ls_number_parameters 194
_refine_ls_number_reflns 2720
_refine_ls_number_restraints 0
_refine_ls_restrained_S_all 1.084
_refine_ls_R_factor_all 0.0512
_refine_ls_R_factor_gt 0.0497
_refine_ls_shift/su_max 0.001
_refine_ls_shift/su_mean 0.000
_refine_ls_structure_factor_coef Fsqd
_refine_ls_weighting_details 'calc w=1/[\s^2^(Fo^2^)+(0.0960P)^2^+0.0000P] where P=(Fo^2^+2Fc^2^)/3'
_refine_ls_weighting_scheme calc
_refine_ls_wR_factor_gt 0.1313
_refine_ls_wR_factor_ref 0.1337
_reflns_number_gt 2578
_reflns_number_total 2720
_reflns_threshold_expression >2sigma(I)
_cod_data_source_file b811087e.txt
_cod_data_source_block p21_n4
_cod_depositor_comments
;
The following automatic conversions were performed:
'_symmetry_cell_setting' value 'Monoclinic' changed to 'monoclinic'
according to '/home/saulius/struct/CIF-dictionaries/cif_core.dic'
dictionary named 'cif_core.dic' version 2.4.1 from 2010-06-29.

Automatic conversion script
Id: cif_fix_enum 1527 2010-12-29 10:47:43Z saulius 
;
_cod_original_sg_symbol_H-M P2(1)/n
_cod_database_code 7103407

loop_
_symmetry_equiv_pos_as_xyz
'x, y, z'
'-x+1/2, y+1/2, -z+1/2'
'-x, -y, -z'
'x-1/2, -y-1/2, z-1/2'

loop_
_atom_site_label
_atom_site_type_symbol
_atom_site_fract_x
_atom_site_fract_y
_atom_site_fract_z
_atom_site_U_iso_or_equiv
_atom_site_adp_type
_atom_site_occupancy
_atom_site_symmetry_multiplicity
_atom_site_calc_flag
_atom_site_refinement_flags
_atom_site_disorder_assembly
_atom_site_disorder_group
Mn1 Mn 0.25720(3) 0.07996(4) 0.13103(3) 0.0049(2) Uani 1 1 d . . .
Mn2 Mn 0.0000 0.0000 0.0000 0.0073(2) Uani 1 2 d S . .
Mn3 Mn 0.26022(3) 0.39428(4) 0.18633(3) 0.0059(2) Uani 1 1 d . . .
Mn4 Mn 0.5000 0.0000 0.0000 0.0077(2) Uani 1 2 d S . .
O1 O 0.12812(16) -0.00518(17) 0.21838(14) 0.0086(5) Uani 1 1 d . . .
O2 O 0.15410(16) 0.25853(19) 0.10661(12) 0.0086(5) Uani 1 1 d . . .
O3 O 0.30597(16) 0.20189(18) 0.24784(12) 0.0087(4) Uani 1 1 d . . .
O4 O 0.40051(16) 0.15920(18) 0.06094(13) 0.0095(5) Uani 1 1 d . . .
O5 O 0.35110(16) -0.08091(18) 0.19631(14) 0.0094(5) Uani 1 1 d . . .
O6 O 0.18523(16) -0.02960(19) 0.02058(13) 0.0086(4) Uani 1 1 d . . .
O7 O -0.03732(17) 0.0051(2) 0.14109(14) 0.0153(5) Uani 1 1 d . . .
O8 O 0.02117(17) 0.2113(2) 0.00064(13) 0.0139(5) Uani 1 1 d . . .
O9 O 0.39282(17) 0.37387(19) 0.09274(14) 0.0123(5) Uani 1 1 d . . .
O10 O 0.51341(18) -0.1099(2) 0.12354(14) 0.0162(5) Uani 1 1 d . . .
O11 O 0.34693(17) -0.1073(2) -0.03505(15) 0.0149(5) Uani 1 1 d . . .
O12 O 0.31669(18) 0.0677(2) 0.36683(13) 0.0120(5) Uani 1 1 d . . .
C1 C 0.0201(3) -0.0114(3) 0.2108(2) 0.0115(7) Uani 1 1 d . . .
H1 H -0.0203 -0.0305 0.2636 0.014 Uiso 1 1 calc R . .
C2 C 0.0777(2) 0.2885(3) 0.04717(19) 0.0129(6) Uani 1 1 d . . .
H2 H 0.0631 0.3794 0.0381 0.015 Uiso 1 1 calc R . .
C3 C 0.3298(2) 0.1752(3) 0.32951(18) 0.0107(6) Uani 1 1 d . . .
H3 H 0.3607 0.2444 0.3654 0.013 Uiso 1 1 calc R . .
C4 C 0.4338(2) 0.2785(3) 0.05456(19) 0.0120(6) Uani 1 1 d . . .
H4 H 0.4961 0.2950 0.0167 0.014 Uiso 1 1 calc R . .
C5 C 0.4483(2) -0.1329(3) 0.1854(2) 0.0138(7) Uani 1 1 d . . .
H5 H 0.4734 -0.1953 0.2291 0.017 Uiso 1 1 calc R . .
C6 C 0.2419(2) -0.1018(3) -0.0322(2) 0.0110(6) Uani 1 1 d . . .
H6 H 0.1995 -0.1561 -0.0728 0.013 Uiso 1 1 calc R . .

loop_
_atom_site_aniso_label
_atom_site_aniso_U_11
_atom_site_aniso_U_22
_atom_site_aniso_U_33
_atom_site_aniso_U_23
_atom_site_aniso_U_13
_atom_site_aniso_U_12
Mn1 0.0040(3) 0.0048(3) 0.0059(3) -0.00035(15) -0.0003(2) -0.00015(14)
Mn2 0.0035(4) 0.0101(4) 0.0082(4) -0.0016(2) -0.0023(3) 0.0007(2)
Mn3 0.0061(3) 0.0048(3) 0.0069(3) -0.00138(15) -0.0003(2) 0.00027(15)
Mn4 0.0049(4) 0.0092(4) 0.0092(4) -0.0017(2) 0.0023(3) 0.0013(2)
O1 0.0060(12) 0.0106(10) 0.0092(10) 0.0029(8) -0.0008(8) -0.0001(7)
O2 0.0078(11) 0.0074(10) 0.0106(10) -0.0009(8) -0.0027(8) 0.0010(7)
O3 0.0105(10) 0.0062(10) 0.0092(10) -0.0012(8) -0.0013(7) 0.0001(7)
O4 0.0069(10) 0.0082(10) 0.0137(10) -0.0014(8) 0.0041(8) -0.0002(8)
O5 0.0068(11) 0.0094(10) 0.0121(11) 0.0010(8) 0.0015(8) 0.0023(7)
O6 0.0072(10) 0.0095(10) 0.0088(10) -0.0031(8) -0.0011(8) 0.0022(7)
O7 0.0069(11) 0.0279(13) 0.0112(11) -0.0007(9) -0.0022(9) 0.0016(8)
O8 0.0118(11) 0.0119(11) 0.0174(12) -0.0003(8) -0.0093(8) -0.0010(8)
O9 0.0144(11) 0.0076(10) 0.0152(11) -0.0012(8) 0.0064(9) -0.0002(8)
O10 0.0107(11) 0.0254(13) 0.0128(12) 0.0036(9) 0.0029(9) 0.0072(9)
O11 0.0066(12) 0.0171(11) 0.0210(12) -0.0065(9) 0.0019(9) 0.0001(8)
O12 0.0164(12) 0.0085(11) 0.0108(11) 0.0015(8) -0.0035(8) -0.0030(8)
C1 0.0076(18) 0.0163(16) 0.0108(16) 0.0006(11) 0.0035(12) -0.0003(11)
C2 0.0127(16) 0.0089(14) 0.0170(15) -0.0012(12) -0.0023(12) 0.0033(11)
C3 0.0132(16) 0.0099(15) 0.0087(15) -0.0042(12) -0.0039(11) 0.0010(11)
C4 0.0090(15) 0.0120(16) 0.0153(15) -0.0010(12) 0.0046(11) 0.0003(11)
C5 0.0130(16) 0.0179(16) 0.0107(15) 0.0021(12) 0.0010(12) 0.0067(13)
C6 0.0081(18) 0.0140(15) 0.0108(16) -0.0073(12) 0.0002(11) 0.0020(11)

loop_
_atom_type_symbol
_atom_type_description
_atom_type_scat_dispersion_real
_atom_type_scat_dispersion_imag
_atom_type_scat_source
C C -0.0020 0.0017 'International Tables Vol C Tables 4.2.6.8 and 6.1.1.4'
H H 0.0000 0.0000 'International Tables Vol C Tables 4.2.6.8 and 6.1.1.4'
O O -0.0041 0.0065 'International Tables Vol C Tables 4.2.6.8 and 6.1.1.4'
Mn Mn 0.2252 0.7704 'International Tables Vol C Tables 4.2.6.8 and 6.1.1.4'

loop_
_geom_angle_atom_site_label_1
_geom_angle_atom_site_label_2
_geom_angle_atom_site_label_3
_geom_angle
_geom_angle_site_symmetry_1
_geom_angle_site_symmetry_3
_geom_angle_publ_flag
O6 Mn1 O4 96.71(7) . . ?
O6 Mn1 O5 97.83(7) . . ?
O4 Mn1 O5 96.12(7) . . ?
O6 Mn1 O1 89.33(7) . . ?
O4 Mn1 O1 171.95(8) . . ?
O5 Mn1 O1 77.72(7) . . ?
O6 Mn1 O3 171.79(7) . . ?
O4 Mn1 O3 89.11(7) . . ?
O5 Mn1 O3 87.26(7) . . ?
O1 Mn1 O3 85.46(7) . . ?
O6 Mn1 O2 95.67(7) . . ?
O4 Mn1 O2 92.43(7) . . ?
O5 Mn1 O2 163.05(7) . . ?
O1 Mn1 O2 92.27(7) . . ?
O3 Mn1 O2 78.24(7) . . ?
O7 Mn2 O7 180.00(10) . 3 ?
O7 Mn2 O8 90.11(8) . 3 ?
O7 Mn2 O8 89.89(8) 3 3 ?
O7 Mn2 O8 89.89(8) . . ?
O7 Mn2 O8 90.11(8) 3 . ?
O8 Mn2 O8 180.00(11) 3 . ?
O7 Mn2 O6 95.28(7) . . ?
O7 Mn2 O6 84.72(7) 3 . ?
O8 Mn2 O6 88.70(7) 3 . ?
O8 Mn2 O6 91.30(7) . . ?
O7 Mn2 O6 84.72(7) . 3 ?
O7 Mn2 O6 95.28(7) 3 3 ?
O8 Mn2 O6 91.30(7) 3 3 ?
O8 Mn2 O6 88.70(7) . 3 ?
O6 Mn2 O6 180.0 . 3 ?
O12 Mn3 O9 98.40(8) 2 . ?
O12 Mn3 O1 95.50(7) 2 2 ?
O9 Mn3 O1 92.17(8) . 2 ?
O12 Mn3 O2 95.27(7) 2 . ?
O9 Mn3 O2 89.78(7) . . ?
O1 Mn3 O2 168.65(7) 2 . ?
O12 Mn3 O3 168.81(8) 2 . ?
O9 Mn3 O3 90.73(7) . . ?
O1 Mn3 O3 90.58(7) 2 . ?
O2 Mn3 O3 78.22(7) . . ?
O12 Mn3 O5 87.01(8) 2 2 ?
O9 Mn3 O5 168.96(8) . 2 ?
O1 Mn3 O5 77.67(8) 2 2 ?
O2 Mn3 O5 99.36(7) . 2 ?
O3 Mn3 O5 85.12(7) . 2 ?
O11 Mn4 O11 180.00(11) 3_655 . ?
O11 Mn4 O10 90.81(8) 3_655 . ?
O11 Mn4 O10 89.19(8) . . ?
O11 Mn4 O10 89.19(8) 3_655 3_655 ?
O11 Mn4 O10 90.81(8) . 3_655 ?
O10 Mn4 O10 180.00(11) . 3_655 ?
O11 Mn4 O4 88.51(7) 3_655 . ?
O11 Mn4 O4 91.49(7) . . ?
O10 Mn4 O4 93.17(8) . . ?
O10 Mn4 O4 86.83(8) 3_655 . ?
O11 Mn4 O4 91.49(7) 3_655 3_655 ?
O11 Mn4 O4 88.51(7) . 3_655 ?
O10 Mn4 O4 86.83(8) . 3_655 ?
O10 Mn4 O4 93.17(8) 3_655 3_655 ?
O4 Mn4 O4 180.00(12) . 3_655 ?
C1 O1 Mn3 128.24(18) . 2_545 ?
C1 O1 Mn1 131.81(19) . . ?
Mn3 O1 Mn1 99.32(8) 2_545 . ?
C2 O2 Mn3 127.11(18) . . ?
C2 O2 Mn1 132.84(18) . . ?
Mn3 O2 Mn1 97.42(7) . . ?
C3 O3 Mn1 133.12(18) . . ?
C3 O3 Mn3 128.92(18) . . ?
Mn1 O3 Mn3 96.59(7) . . ?
C4 O4 Mn1 129.27(18) . . ?
C4 O4 Mn4 120.03(17) . . ?
Mn1 O4 Mn4 110.64(8) . . ?
C5 O5 Mn1 134.18(19) . . ?
C5 O5 Mn3 126.87(18) . 2_545 ?
Mn1 O5 Mn3 97.86(8) . 2_545 ?
C6 O6 Mn1 124.96(18) . . ?
C6 O6 Mn2 121.31(18) . . ?
Mn1 O6 Mn2 113.67(9) . . ?
C1 O7 Mn2 134.19(19) . . ?
C2 O8 Mn2 134.14(19) . . ?
C4 O9 Mn3 133.06(19) . . ?
C5 O10 Mn4 134.8(2) . . ?
C6 O11 Mn4 142.60(19) . . ?
C3 O12 Mn3 128.45(18) . 2_545 ?
O7 C1 O1 126.0(3) . . ?
O7 C1 H1 117.0 . . ?
O1 C1 H1 117.0 . . ?
O8 C2 O2 126.6(3) . . ?
O8 C2 H2 116.7 . . ?
O2 C2 H2 116.7 . . ?
O12 C3 O3 126.3(3) . . ?
O12 C3 H3 116.8 . . ?
O3 C3 H3 116.8 . . ?
O9 C4 O4 126.2(3) . . ?
O9 C4 H4 116.9 . . ?
O4 C4 H4 116.9 . . ?
O10 C5 O5 126.2(3) . . ?
O10 C5 H5 116.9 . . ?
O5 C5 H5 116.9 . . ?
O11 C6 O6 125.7(3) . . ?
O11 C6 H6 117.1 . . ?
O6 C6 H6 117.1 . . ?

loop_
_geom_bond_atom_site_label_1
_geom_bond_atom_site_label_2
_geom_bond_distance
_geom_bond_site_symmetry_2
_geom_bond_publ_flag
Mn1 O6 2.1433(19) . ?
Mn1 O4 2.1584(19) . ?
Mn1 O5 2.1861(19) . ?
Mn1 O1 2.201(2) . ?
Mn1 O3 2.2019(19) . ?
Mn1 O2 2.2064(19) . ?
Mn2 O7 2.162(2) . ?
Mn2 O7 2.162(2) 3 ?
Mn2 O8 2.164(2) 3 ?
Mn2 O8 2.164(2) . ?
Mn2 O6 2.2048(19) . ?
Mn2 O6 2.2048(19) 3 ?
Mn3 O12 2.125(2) 2 ?
Mn3 O9 2.127(2) . ?
Mn3 O1 2.1630(19) 2 ?
Mn3 O2 2.1881(19) . ?
Mn3 O3 2.2209(19) . ?
Mn3 O5 2.226(2) 2 ?
Mn4 O11 2.152(2) 3_655 ?
Mn4 O11 2.152(2) . ?
Mn4 O10 2.158(2) . ?
Mn4 O10 2.158(2) 3_655 ?
Mn4 O4 2.2058(19) . ?
Mn4 O4 2.2058(19) 3_655 ?
O1 C1 1.270(4) . ?
O1 Mn3 2.1630(19) 2_545 ?
O2 C2 1.280(3) . ?
O3 C3 1.272(3) . ?
O4 C4 1.279(3) . ?
O5 C5 1.270(4) . ?
O5 Mn3 2.226(2) 2_545 ?
O6 C6 1.276(4) . ?
O7 C1 1.235(4) . ?
O8 C2 1.229(4) . ?
O9 C4 1.229(3) . ?
O10 C5 1.236(4) . ?
O11 C6 1.234(4) . ?
O12 C3 1.239(3) . ?
O12 Mn3 2.125(2) 2_545 ?
C1 H1 0.9500 . ?
C2 H2 0.9500 . ?
C3 H3 0.9500 . ?
C4 H4 0.9500 . ?
C5 H5 0.9500 . ?
C6 H6 0.9500 . ?
